data_1535207
loop_
_publ_author_name
'Berlureau, T.'
'Gravereau, P.'
'Chevalier, B.'
'Etourneau, J.'

_publ_section_title
;
 Influence of the silicon composition on the crystallographic properties
 of the new ferromagnetic ternary silicides U2 Fef17-y Siy (3.3< y< 4.5)
 and U2 Co15 Si2
;
_journal_name_full 'Journal of Solid State Chemistry'
_journal_page_first 328
_journal_page_last 337
_journal_volume 104
_journal_year 1993
_chemical_formula_sum 'Fe13.3 Si3.7 U2'
_chemical_name_systematic 'U2 Fe13.3 Si3.7'
_space_group_IT_number 194
_symmetry_space_group_name_Hall '-P 6c 2c'
_symmetry_space_group_name_H-M 'P 63/m m c'
_cell_angle_alpha 90
_cell_angle_beta 90
_cell_angle_gamma 120
_cell_formula_units_Z 2
_cell_length_a 8.352
_cell_length_b 8.352
_cell_length_c 8.218
_cell_volume 496.453
_citation_journal_id_ASTM JSSCBI
_cod_data_source_file Berlureau_JSSCBI_1993_1138.cif
_cod_data_source_block Fe13.3Si3.7U2
_cod_original_cell_volume 496.4526
_cod_database_code 1535207

loop_
_symmetry_equiv_pos_as_xyz
x,y,z
x-y,x,z+1/2
-y,x-y,z
-x,-y,z+1/2
-x+y,-x,z
y,-x+y,z+1/2
-y,-x,-z+1/2
x-y,-y,-z
x,x-y,-z+1/2
y,x,-z
-x+y,y,-z+1/2
-x,-x+y,-z
-x,-y,-z
-x+y,-x,-z-1/2
y,-x+y,-z
x,y,-z-1/2
x-y,x,-z
-y,x-y,-z-1/2
y,x,z-1/2
-x+y,y,z
-x,-x+y,z-1/2
-y,-x,z
x-y,-y,z-1/2
x,x-y,z

loop_
_atom_site_label
_atom_site_type_symbol
_atom_site_fract_x
_atom_site_fract_y
_atom_site_fract_z
_atom_site_occupancy
_atom_site_U_iso_or_equiv
Fe5 Fe -0.002 0.7018 0.25 0.217 0.0
U1 U 0 0 0.25 0.785 0.0
Fe6 Fe 0.1661 0.3322 -0.0141 0.833 0.0
Fe4 Fe 0.0351 0.668 0.25 0.5 0.0
Si2 Si 0.0351 0.668 0.25 0.283 0.0
Si3 Si 0.1661 0.3322 -0.0141 0.167 0.0
U3 U 0.6667 0.3333 0.25 1 0.0
Fe3 Fe 0.5 0 0 0.667 0.0
Fe2 Fe 0.3333 0.6667 0.107 0.785 0.0
U2 U 0.3333 0.6667 0.25 0.215 0.0
Fe1 Fe 0 0 0.1041 0.215 0.0
Si1 Si 0.5 0 0 0.333 0.0
